data_4311178
loop_
_publ_author_name
'Daniel L. Reger'
'James R. Gardinier'
'Mark D. Smith'

_publ_section_title
;
 Tuning the Coordination Geometry of Silver in Bis(pyrazolyl)alkane
 Complexes
;
_journal_name_full 'Inorganic Chemistry'
_journal_page_first 3825
_journal_page_last 3832
_journal_paper_doi 10.1021/ic0497174
_journal_volume 43
_journal_year 2004
_chemical_formula_sum 'C26.5 H25 Ag Cl F6 N8 P'
_chemical_formula_weight 743.84
_chemical_name_systematic
; 
 ? 
;
_space_group_IT_number 154
_symmetry_cell_setting trigonal
_symmetry_space_group_name_Hall 'P 32 2"'
_symmetry_space_group_name_H-M 'P 32 2 1'
_atom_sites_solution_hydrogens geom
_atom_sites_solution_primary direct
_atom_sites_solution_secondary difmap
_audit_creation_method SHELXL-97
_cell_angle_alpha 90.00
_cell_angle_beta 90.00
_cell_angle_gamma 120.00
_cell_formula_units_Z 3
_cell_length_a 12.4420(4)
_cell_length_b 12.4420(4)
_cell_length_c 17.6269(13)
_cell_measurement_reflns_used 5066
_cell_measurement_temperature 150.0(2)
_cell_measurement_theta_max 26.408
_cell_measurement_theta_min 2.216
_cell_volume 2363.1(2)
_computing_cell_refinement 'SAINT+ NT V6.02a (Bruker, 1998)'
_computing_data_collection 'SMART NT V5.625 (Bruker, 2000)'
_computing_data_reduction 'SAINT+ NT V6.02a'
_computing_molecular_graphics 'SHELXTL V5.1 (Sheldrick, 1997)'
_computing_publication_material 'SHELXTL V5.1'
_computing_structure_refinement 'SHELXL-97 (Sheldrick, 1997)'
_computing_structure_solution 'SHELXS-97 (Sheldrick, 1990)'
_diffrn_ambient_temperature 150.0(2)
_diffrn_measured_fraction_theta_full 0.999
_diffrn_measured_fraction_theta_max 0.999
_diffrn_measurement_device_type 'Bruker SMART APEX CCD diffractometer'
_diffrn_measurement_method 'omega scans'
_diffrn_radiation_monochromator graphite
_diffrn_radiation_source 'sealed tube'
_diffrn_radiation_type MoK\a
_diffrn_radiation_wavelength 0.71073
_diffrn_reflns_av_R_equivalents 0.0264
_diffrn_reflns_av_sigmaI/netI 0.0271
_diffrn_reflns_limit_h_max 13
_diffrn_reflns_limit_h_min -14
_diffrn_reflns_limit_k_max 14
_diffrn_reflns_limit_k_min -14
_diffrn_reflns_limit_l_max 9
_diffrn_reflns_limit_l_min -21
_diffrn_reflns_number 9920
_diffrn_reflns_theta_full 25.05
_diffrn_reflns_theta_max 25.05
_diffrn_reflns_theta_min 1.89
_diffrn_standards_decay_% <1
_exptl_absorpt_coefficient_mu 0.842
_exptl_absorpt_correction_T_max 1.0000
_exptl_absorpt_correction_T_min 0.7356
_exptl_absorpt_correction_type multi-scan
_exptl_absorpt_process_details '(SADABS, Bruker, 1997)'
_exptl_crystal_colour colorless
_exptl_crystal_density_diffrn 1.568
_exptl_crystal_density_method 'not measured'
_exptl_crystal_description block
_exptl_crystal_F_000 1119
_exptl_crystal_size_max 0.44
_exptl_crystal_size_mid 0.40
_exptl_crystal_size_min 0.34
_refine_diff_density_max 0.377
_refine_diff_density_min -0.192
_refine_diff_density_rms 0.053
_refine_ls_abs_structure_details 'Flack H D (1983), Acta Cryst. A39, 876-881'
_refine_ls_abs_structure_Flack 0.00(3)
_refine_ls_extinction_method none
_refine_ls_goodness_of_fit_ref 1.030
_refine_ls_hydrogen_treatment refU
_refine_ls_matrix_type full
_refine_ls_number_parameters 252
_refine_ls_number_reflns 2794
_refine_ls_number_restraints 1
_refine_ls_restrained_S_all 1.030
_refine_ls_R_factor_all 0.0291
_refine_ls_R_factor_gt 0.0281
_refine_ls_shift/su_max 0.001
_refine_ls_shift/su_mean 0.000
_refine_ls_structure_factor_coef Fsqd
_refine_ls_weighting_details 'calc w=1/[\s^2^(Fo^2^)+(0.0298P)^2^+1.6614P] where P=(Fo^2^+2Fc^2^)/3'
_refine_ls_weighting_scheme calc
_refine_ls_wR_factor_gt 0.0687
_refine_ls_wR_factor_ref 0.0692
_reflns_number_gt 2704
_reflns_number_total 2794
_reflns_threshold_expression >2sigma(I)
_cod_data_source_file ic0497174si20040304_102814_2.cif
_cod_data_source_block PhCHpz2AgPF6
_cod_depositor_comments
;
The following automatic conversions were performed:
'_symmetry_cell_setting' value 'Trigonal' changed to 'trigonal' according
to '/home/saulius/struct/CIF-dictionaries/cif_core.dic' dictionary named
'cif_core.dic' version 2.4.1 from 2010-06-29.

Automatic conversion script
Id: cif_fix_enum 1527 2010-12-29 10:47:43Z saulius 
;
_cod_original_formula_sum 'C26.50 H25 Ag Cl F6 N8 P'
_cod_database_code 4311178

loop_
_symmetry_equiv_pos_as_xyz
'x, y, z'
'-y, x-y, z+2/3'
'-x+y, -x, z+1/3'
'y, x, -z'
'x-y, -y, -z+1/3'
'-x, -x+y, -z+2/3'

loop_
_atom_site_label
_atom_site_type_symbol
_atom_site_fract_x
_atom_site_fract_y
_atom_site_fract_z
_atom_site_U_iso_or_equiv
_atom_site_adp_type
_atom_site_occupancy
_atom_site_symmetry_multiplicity
_atom_site_calc_flag
_atom_site_refinement_flags
_atom_site_disorder_assembly
_atom_site_disorder_group
Ag Ag 0.57875(3) 0.57875(3) 0.0000 0.04435(12) Uani 1 2 d S . .
C1 C 0.4959(3) 0.7803(3) 0.07186(17) 0.0369(7) Uani 1 1 d . . .
H1 H 0.471(3) 0.835(3) 0.0962(16) 0.026(7) Uiso 1 1 d . . .
C11 C 0.5955(4) 0.8009(3) 0.19931(17) 0.0457(8) Uani 1 1 d . . .
H11 H 0.5649 0.8475 0.2247 0.048(9) Uiso 1 1 calc R . .
C12 C 0.6691(4) 0.7609(4) 0.22918(16) 0.0546(8) Uani 1 1 d . . .
H12 H 0.7000 0.7725 0.2796 0.066(12) Uiso 1 1 calc R . .
C13 C 0.6899(4) 0.6990(4) 0.17027(18) 0.0497(8) Uani 1 1 d . . .
H13 H 0.7394 0.6609 0.1748 0.062(10) Uiso 1 1 calc R . .
C21 C 0.2655(3) 0.6374(4) 0.0642(2) 0.0502(9) Uani 1 1 d . . .
H21 H 0.2393 0.6872 0.0903 0.055(11) Uiso 1 1 calc R . .
C22 C 0.1917(3) 0.5276(4) 0.0309(2) 0.0554(9) Uani 1 1 d . . .
H22 H 0.1037 0.4838 0.0286 0.045(9) Uiso 1 1 calc R . .
C23 C 0.2728(3) 0.4914(4) 0.0004(2) 0.0488(9) Uani 1 1 d . . .
H23 H 0.2465 0.4160 -0.0264 0.047(9) Uiso 1 1 calc R . .
C31 C 0.5657(4) 0.8494(3) 0.00037(15) 0.0363(7) Uani 1 1 d . . .
C32 C 0.4996(4) 0.8386(4) -0.0652(2) 0.0523(9) Uani 1 1 d . . .
H32 H 0.4129 0.7817 -0.0668 0.069(13) Uiso 1 1 calc R . .
C33 C 0.5586(4) 0.9100(4) -0.1283(2) 0.0619(12) Uani 1 1 d . . .
H33 H 0.5127 0.9011 -0.1732 0.071(12) Uiso 1 1 calc R . .
C34 C 0.6836(5) 0.9937(3) -0.1258(2) 0.0620(11) Uani 1 1 d . . .
H34 H 0.7244 1.0443 -0.1685 0.060(11) Uiso 1 1 calc R . .
C35 C 0.7489(4) 1.0036(3) -0.0611(2) 0.0622(11) Uani 1 1 d . . .
H35 H 0.8355 1.0611 -0.0596 0.059(11) Uiso 1 1 calc R . .
C36 C 0.6917(4) 0.9317(3) 0.00238(19) 0.0492(9) Uani 1 1 d . . .
H36 H 0.7385 0.9389 0.0466 0.069(12) Uiso 1 1 calc R . .
N11 N 0.6327(3) 0.6997(2) 0.10744(13) 0.0366(5) Uani 1 1 d . . .
N12 N 0.5735(2) 0.7621(2) 0.12629(14) 0.0359(6) Uani 1 1 d . . .
N21 N 0.3897(3) 0.5743(2) 0.01314(15) 0.0409(6) Uani 1 1 d . . .
N22 N 0.3850(2) 0.6643(3) 0.05364(15) 0.0385(6) Uani 1 1 d . . .
P P 0.36534(9) 1.0000 0.1667 0.0373(3) Uani 1 2 d S . .
F1 F 0.2347(5) 0.9642(5) 0.2045(4) 0.0860(17) Uani 0.50 1 d P . .
F2 F 0.4948(4) 1.0242(5) 0.1411(2) 0.0617(13) Uani 0.50 1 d P . .
F3 F 0.3987(7) 1.1348(6) 0.1566(4) 0.0787(19) Uani 0.50 1 d P . .
F4 F 0.3078(5) 0.9606(8) 0.0895(3) 0.085(2) Uani 0.50 1 d P . .
F5 F 0.4138(6) 1.0342(6) 0.2545(3) 0.0762(18) Uani 0.50 1 d P . .
F6 F 0.3286(7) 0.8569(5) 0.1866(4) 0.0727(17) Uani 0.50 1 d P . .
C41 C 0.0806(17) 0.0849(17) 0.1004(8) 0.101(9) Uani 0.25 1 d PD . .
H41A H 0.1125 0.1727 0.1145 0.121 Uiso 0.25 1 calc PR . .
H41B H 0.1460 0.0663 0.1159 0.121 Uiso 0.25 1 calc PR . .
Cl1 Cl -0.0421(4) 0.0000 0.1667 0.148(2) Uani 0.50 2 d SPD . .
Cl2 Cl 0.0875(6) 0.0875(6) 0.0000 0.145(2) Uani 0.50 2 d SPD . .

loop_
_atom_site_aniso_label
_atom_site_aniso_U_11
_atom_site_aniso_U_22
_atom_site_aniso_U_33
_atom_site_aniso_U_23
_atom_site_aniso_U_13
_atom_site_aniso_U_12
Ag 0.05288(18) 0.05288(18) 0.03828(17) -0.00617(8) 0.00617(8) 0.0347(2)
C1 0.0404(18) 0.0399(18) 0.0372(16) -0.0047(14) 0.0019(13) 0.0251(15)
C11 0.058(2) 0.0430(19) 0.0345(15) -0.0097(15) -0.0002(16) 0.0243(17)
C12 0.071(2) 0.062(2) 0.0339(14) -0.0087(15) -0.0145(18) 0.036(2)
C13 0.058(2) 0.052(2) 0.0449(18) -0.0019(16) -0.0070(16) 0.0325(19)
C21 0.041(2) 0.066(2) 0.050(2) -0.0011(17) 0.0058(15) 0.0319(19)
C22 0.0331(17) 0.069(2) 0.0569(19) 0.0016(18) 0.0010(15) 0.0201(19)
C23 0.0403(19) 0.050(2) 0.0463(19) -0.0061(16) -0.0046(15) 0.0157(17)
C31 0.0426(19) 0.0324(16) 0.0391(16) -0.0073(15) -0.0055(15) 0.0226(13)
C32 0.052(2) 0.061(2) 0.054(2) 0.0027(17) -0.0082(16) 0.035(2)
C33 0.084(3) 0.063(3) 0.048(2) 0.0012(18) -0.012(2) 0.045(3)
C34 0.102(4) 0.039(2) 0.043(2) 0.0071(16) 0.005(2) 0.034(2)
C35 0.063(3) 0.038(2) 0.055(2) 0.0004(16) 0.0005(18) 0.0021(19)
C36 0.056(2) 0.042(2) 0.0396(18) -0.0030(14) -0.0074(16) 0.0169(18)
N11 0.0402(14) 0.0398(13) 0.0352(12) -0.0027(10) -0.0036(11) 0.0240(13)
N12 0.0403(14) 0.0374(14) 0.0321(12) -0.0033(10) 0.0015(10) 0.0210(12)
N21 0.0400(15) 0.0391(15) 0.0436(15) -0.0077(12) -0.0007(12) 0.0198(13)
N22 0.0345(14) 0.0418(15) 0.0414(14) -0.0043(12) 0.0013(11) 0.0206(12)
P 0.0335(4) 0.0374(7) 0.0424(6) -0.0078(4) -0.0039(2) 0.0187(4)
F1 0.058(3) 0.079(4) 0.119(5) -0.020(3) 0.021(3) 0.033(3)
F2 0.040(2) 0.054(3) 0.084(4) -0.014(3) 0.009(2) 0.019(2)
F3 0.119(6) 0.061(4) 0.075(3) 0.015(3) 0.023(4) 0.060(4)
F4 0.061(4) 0.114(5) 0.052(3) -0.010(3) -0.010(3) 0.022(4)
F5 0.092(5) 0.066(3) 0.035(2) -0.002(2) -0.007(3) 0.013(3)
F6 0.091(5) 0.045(3) 0.074(4) 0.000(2) 0.026(4) 0.029(4)
C41 0.066(12) 0.058(11) 0.21(3) -0.035(15) -0.035(16) 0.054(10)
Cl1 0.093(2) 0.118(4) 0.241(7) 0.065(4) 0.033(2) 0.059(2)
Cl2 0.157(4) 0.157(4) 0.158(5) 0.0217(17) -0.0217(17) 0.107(4)

loop_
_atom_type_symbol
_atom_type_description
_atom_type_scat_dispersion_real
_atom_type_scat_dispersion_imag
_atom_type_scat_source
C C 0.0033 0.0016 'International Tables Vol C Tables 4.2.6.8 and 6.1.1.4'
H H 0.0000 0.0000 'International Tables Vol C Tables 4.2.6.8 and 6.1.1.4'
N N 0.0061 0.0033 'International Tables Vol C Tables 4.2.6.8 and 6.1.1.4'
F F 0.0171 0.0103 'International Tables Vol C Tables 4.2.6.8 and 6.1.1.4'
P P 0.1023 0.0942 'International Tables Vol C Tables 4.2.6.8 and 6.1.1.4'
Ag Ag -0.8971 1.1015 'International Tables Vol C Tables 4.2.6.8 and 6.1.1.4'
Cl Cl 0.1484 0.1585 'International Tables Vol C Tables 4.2.6.8 and 6.1.1.4'

loop_
_geom_angle_atom_site_label_1
_geom_angle_atom_site_label_2
_geom_angle_atom_site_label_3
_geom_angle
_geom_angle_site_symmetry_1
_geom_angle_site_symmetry_3
_geom_angle_publ_flag
N11 Ag N11 123.56(13) . 4 ?
N11 Ag N21 126.32(9) . 4 ?
N11 Ag N21 83.97(9) 4 4 ?
N11 Ag N21 83.97(9) . . ?
N11 Ag N21 126.32(9) 4 . ?
N21 Ag N21 117.98(13) 4 . ?
N22 C1 N12 111.5(3) . . ?
N22 C1 C31 111.6(3) . . ?
N12 C1 C31 113.3(3) . . ?
C12 C11 N12 107.0(3) . . ?
C11 C12 C13 105.2(3) . . ?
N11 C13 C12 111.9(3) . . ?
C22 C21 N22 107.2(3) . . ?
C21 C22 C23 105.1(3) . . ?
N21 C23 C22 111.9(3) . . ?
C36 C31 C32 119.5(3) . . ?
C36 C31 C1 120.8(3) . . ?
C32 C31 C1 119.4(3) . . ?
C33 C32 C31 120.7(4) . . ?
C34 C33 C32 119.8(4) . . ?
C35 C34 C33 119.4(4) . . ?
C34 C35 C36 121.6(4) . . ?
C31 C36 C35 119.0(3) . . ?
C13 N11 N12 104.3(2) . . ?
C13 N11 Ag 132.0(2) . . ?
N12 N11 Ag 120.91(18) . . ?
N11 N12 C11 111.6(3) . . ?
N11 N12 C1 121.4(2) . . ?
C11 N12 C1 127.0(3) . . ?
C23 N21 N22 104.5(3) . . ?
C23 N21 Ag 135.0(2) . . ?
N22 N21 Ag 119.5(2) . . ?
N21 N22 C21 111.2(3) . . ?
N21 N22 C1 121.8(3) . . ?
C21 N22 C1 126.4(3) . . ?
F4 P F4 143.4(6) 5_675 . ?
F4 P F3 94.4(4) 5_675 5_675 ?
F4 P F3 75.4(4) . 5_675 ?
F4 P F3 75.4(4) 5_675 . ?
F4 P F3 94.4(4) . . ?
F3 P F3 147.7(6) 5_675 . ?
F4 P F2 94.6(3) 5_675 5_675 ?
F4 P F2 120.8(4) . 5_675 ?
F3 P F2 93.9(3) 5_675 5_675 ?
F3 P F2 117.1(4) . 5_675 ?
F4 P F2 120.8(4) 5_675 . ?
F4 P F2 94.6(3) . . ?
F3 P F2 117.1(3) 5_675 . ?
F3 P F2 93.9(3) . . ?
F2 P F2 39.2(3) 5_675 . ?
F4 P F1 54.2(4) 5_675 . ?
F4 P F1 92.0(4) . . ?
F3 P F1 58.5(4) 5_675 . ?
F3 P F1 92.0(3) . . ?
F2 P F1 131.6(3) 5_675 . ?
F2 P F1 170.8(3) . . ?
F4 P F1 92.0(4) 5_675 5_675 ?
F4 P F1 54.2(4) . 5_675 ?
F3 P F1 92.0(3) 5_675 5_675 ?
F3 P F1 58.5(4) . 5_675 ?
F2 P F1 170.8(3) 5_675 5_675 ?
F2 P F1 131.6(3) . 5_675 ?
F1 P F1 57.6(5) . 5_675 ?
F4 P F5 32.3(3) 5_675 . ?
F4 P F5 174.1(4) . . ?
F3 P F5 99.8(3) 5_675 . ?
F3 P F5 87.8(4) . . ?
F2 P F5 62.5(3) 5_675 . ?
F2 P F5 90.7(3) . . ?
F1 P F5 82.5(3) . . ?
F1 P F5 123.2(4) 5_675 . ?
F4 P F5 174.1(4) 5_675 5_675 ?
F4 P F5 32.3(3) . 5_675 ?
F3 P F5 87.8(4) 5_675 5_675 ?
F3 P F5 99.8(3) . 5_675 ?
F2 P F5 90.7(3) 5_675 5_675 ?
F2 P F5 62.5(3) . 5_675 ?
F1 P F5 123.2(4) . 5_675 ?
F1 P F5 82.5(3) 5_675 5_675 ?
F5 P F5 152.4(6) . 5_675 ?
F4 P F6 98.9(3) 5_675 . ?
F4 P F6 90.6(4) . . ?
F3 P F6 32.0(2) 5_675 . ?
F3 P F6 174.3(4) . . ?
F2 P F6 62.1(3) 5_675 . ?
F2 P F6 88.4(3) . . ?
F1 P F6 85.1(3) . . ?
F1 P F6 123.2(3) 5_675 . ?
F5 P F6 86.9(3) . . ?
F5 P F6 85.9(3) 5_675 . ?
F4 P F6 90.6(4) 5_675 5_675 ?
F4 P F6 98.9(3) . 5_675 ?
F3 P F6 174.3(4) 5_675 5_675 ?
F3 P F6 32.0(2) . 5_675 ?
F2 P F6 88.4(3) 5_675 5_675 ?
F2 P F6 62.1(3) . 5_675 ?
F1 P F6 123.2(3) . 5_675 ?
F1 P F6 85.1(3) 5_675 5_675 ?
F5 P F6 85.9(3) . 5_675 ?
F5 P F6 86.9(3) 5_675 5_675 ?
F6 P F6 149.4(5) . 5_675 ?
F4 F1 F3 97.7(4) 5_675 5_675 ?
F4 F1 F1 97.9(5) 5_675 5_675 ?
F3 F1 F1 94.1(5) 5_675 5_675 ?
F4 F1 P 59.3(3) 5_675 . ?
F3 F1 P 58.2(3) 5_675 . ?
F1 F1 P 61.2(2) 5_675 . ?
F2 F2 P 70.38(16) 5_675 . ?
F2 F2 F6 109.7(5) 5_675 5_675 ?
P F2 F6 61.6(3) . 5_675 ?
F2 F2 F5 112.5(5) 5_675 5_675 ?
P F2 F5 61.3(3) . 5_675 ?
F6 F2 F5 86.1(3) 5_675 5_675 ?
F6 F3 P 81.3(7) 5_675 . ?
F6 F3 F1 129.2(9) 5_675 5_675 ?
P F3 F1 63.3(3) . 5_675 ?
F5 F4 F1 135.2(9) 5_675 5_675 ?
F5 F4 P 82.5(6) 5_675 . ?
F1 F4 P 66.5(3) 5_675 . ?
F4 F5 P 65.2(5) 5_675 . ?
F4 F5 F2 120.9(7) 5_675 5_675 ?
P F5 F2 56.2(2) . 5_675 ?
F3 F6 P 66.7(7) 5_675 . ?
F3 F6 F2 122.8(8) 5_675 5_675 ?
P F6 F2 56.3(2) . 5_675 ?
Cl2 C41 Cl1 133.1(12) . . ?
C41 Cl1 C41 112.1(10) 5 . ?
C41 Cl2 C41 176.2(14) 4 . ?

loop_
_geom_bond_atom_site_label_1
_geom_bond_atom_site_label_2
_geom_bond_distance
_geom_bond_site_symmetry_2
_geom_bond_publ_flag
Ag N11 2.300(2) . ?
Ag N11 2.300(2) 4 ?
Ag N21 2.337(3) 4 ?
Ag N21 2.337(3) . ?
C1 N22 1.449(4) . ?
C1 N12 1.457(4) . ?
C1 C31 1.528(4) . ?
C11 C12 1.348(5) . ?
C11 N12 1.354(4) . ?
C12 C13 1.392(5) . ?
C13 N11 1.319(4) . ?
C21 C22 1.342(5) . ?
C21 N22 1.364(4) . ?
C22 C23 1.401(5) . ?
C23 N21 1.315(4) . ?
C31 C36 1.379(5) . ?
C31 C32 1.385(5) . ?
C32 C33 1.382(6) . ?
C33 C34 1.373(6) . ?
C34 C35 1.370(6) . ?
C35 C36 1.386(5) . ?
N11 N12 1.351(4) . ?
N21 N22 1.353(4) . ?
P F4 1.500(6) 5_675 ?
P F4 1.500(6) . ?
P F3 1.523(7) 5_675 ?
P F3 1.523(6) . ?
P F2 1.551(4) 5_675 ?
P F2 1.551(4) . ?
P F1 1.600(5) . ?
P F1 1.600(5) 5_675 ?
P F5 1.638(5) . ?
P F5 1.638(5) 5_675 ?
P F6 1.639(6) . ?
P F6 1.639(6) 5_675 ?
F1 F4 1.416(10) 5_675 ?
F1 F3 1.528(9) 5_675 ?
F1 F1 1.541(12) 5_675 ?
F2 F2 1.042(8) 5_675 ?
F2 F6 1.646(8) 5_675 ?
F2 F5 1.657(8) 5_675 ?
F3 F6 0.878(7) 5_675 ?
F3 F1 1.528(9) 5_675 ?
F4 F5 0.883(7) 5_675 ?
F4 F1 1.416(10) 5_675 ?
F5 F4 0.883(7) 5_675 ?
F5 F2 1.657(8) 5_675 ?
F6 F3 0.878(7) 5_675 ?
F6 F2 1.646(8) 5_675 ?
C41 Cl2 1.772(13) . ?
C41 Cl1 1.788(12) . ?
Cl1 C41 1.788(12) 5 ?
Cl2 C41 1.772(13) 4 ?

loop_
_geom_torsion_atom_site_label_1
_geom_torsion_atom_site_label_2
_geom_torsion_atom_site_label_3
_geom_torsion_atom_site_label_4
_geom_torsion
_geom_torsion_site_symmetry_1
_geom_torsion_site_symmetry_2
_geom_torsion_site_symmetry_3
_geom_torsion_site_symmetry_4
_geom_torsion_publ_flag
N12 C11 C12 C13 0.8(4) . . . . ?
C11 C12 C13 N11 -0.2(5) . . . . ?
N22 C21 C22 C23 -0.1(4) . . . . ?
C21 C22 C23 N21 -0.7(5) . . . . ?
N22 C1 C31 C36 -154.3(3) . . . . ?
N12 C1 C31 C36 -27.4(4) . . . . ?
N22 C1 C31 C32 32.2(4) . . . . ?
N12 C1 C31 C32 159.1(3) . . . . ?
C36 C31 C32 C33 -0.4(5) . . . . ?
C1 C31 C32 C33 173.2(3) . . . . ?
C31 C32 C33 C34 -0.9(6) . . . . ?
C32 C33 C34 C35 1.4(6) . . . . ?
C33 C34 C35 C36 -0.5(7) . . . . ?
C32 C31 C36 C35 1.2(5) . . . . ?
C1 C31 C36 C35 -172.3(3) . . . . ?
C34 C35 C36 C31 -0.8(6) . . . . ?
C12 C13 N11 N12 -0.4(4) . . . . ?
C12 C13 N11 Ag -161.1(3) . . . . ?
N11 Ag N11 C13 -94.3(3) 4 . . . ?
N21 Ag N11 C13 15.0(4) 4 . . . ?
N21 Ag N11 C13 135.5(3) . . . . ?
N11 Ag N11 N12 107.5(2) 4 . . . ?
N21 Ag N11 N12 -143.12(19) 4 . . . ?
N21 Ag N11 N12 -22.6(2) . . . . ?
C13 N11 N12 C11 0.9(4) . . . . ?
Ag N11 N12 C11 164.3(2) . . . . ?
C13 N11 N12 C1 -178.4(3) . . . . ?
Ag N11 N12 C1 -15.0(3) . . . . ?
C12 C11 N12 N11 -1.1(4) . . . . ?
C12 C11 N12 C1 178.2(3) . . . . ?
N22 C1 N12 N11 68.1(3) . . . . ?
C31 C1 N12 N11 -58.9(4) . . . . ?
N22 C1 N12 C11 -111.1(3) . . . . ?
C31 C1 N12 C11 122.0(3) . . . . ?
C22 C23 N21 N22 1.1(4) . . . . ?
C22 C23 N21 Ag 169.0(2) . . . . ?
N11 Ag N21 C23 -144.8(3) . . . . ?
N11 Ag N21 C23 87.4(4) 4 . . . ?
N21 Ag N21 C23 -16.6(3) 4 . . . ?
N11 Ag N21 N22 21.7(2) . . . . ?
N11 Ag N21 N22 -106.1(2) 4 . . . ?
N21 Ag N21 N22 149.9(2) 4 . . . ?
C23 N21 N22 C21 -1.2(4) . . . . ?
Ag N21 N22 C21 -171.4(2) . . . . ?
C23 N21 N22 C1 -172.8(3) . . . . ?
Ag N21 N22 C1 17.0(4) . . . . ?
C22 C21 N22 N21 0.8(4) . . . . ?
C22 C21 N22 C1 172.0(3) . . . . ?
N12 C1 N22 N21 -69.2(3) . . . . ?
C31 C1 N22 N21 58.7(4) . . . . ?
N12 C1 N22 C21 120.5(3) . . . . ?
C31 C1 N22 C21 -111.6(3) . . . . ?
F4 P F1 F4 -164.9(3) . . . 5_675 ?
F3 P F1 F4 123.5(5) 5_675 . . 5_675 ?
F3 P F1 F4 -70.4(5) . . . 5_675 ?
F2 P F1 F4 59.4(5) 5_675 . . 5_675 ?
F2 P F1 F4 59.6(18) . . . 5_675 ?
F1 P F1 F4 -120.5(6) 5_675 . . 5_675 ?
F5 P F1 F4 17.1(5) . . . 5_675 ?
F5 P F1 F4 -173.6(5) 5_675 . . 5_675 ?
F6 P F1 F4 104.6(4) . . . 5_675 ?
F6 P F1 F4 -62.9(5) 5_675 . . 5_675 ?
F4 P F1 F3 -123.5(5) 5_675 . . 5_675 ?
F4 P F1 F3 71.6(5) . . . 5_675 ?
F3 P F1 F3 166.1(3) . . . 5_675 ?
F2 P F1 F3 -64.1(5) 5_675 . . 5_675 ?
F2 P F1 F3 -64.0(18) . . . 5_675 ?
F1 P F1 F3 115.9(6) 5_675 . . 5_675 ?
F5 P F1 F3 -106.4(4) . . . 5_675 ?
F5 P F1 F3 62.9(4) 5_675 . . 5_675 ?
F6 P F1 F3 -18.9(4) . . . 5_675 ?
F6 P F1 F3 173.5(4) 5_675 . . 5_675 ?
F4 P F1 F1 120.5(6) 5_675 . . 5_675 ?
F4 P F1 F1 -44.4(5) . . . 5_675 ?
F3 P F1 F1 -115.9(6) 5_675 . . 5_675 ?
F3 P F1 F1 50.1(5) . . . 5_675 ?
F2 P F1 F1 180.0(3) 5_675 . . 5_675 ?
F2 P F1 F1 -179.9(15) . . . 5_675 ?
F5 P F1 F1 137.6(5) . . . 5_675 ?
F5 P F1 F1 -53.0(5) 5_675 . . 5_675 ?
F6 P F1 F1 -134.8(5) . . . 5_675 ?
F6 P F1 F1 57.6(5) 5_675 . . 5_675 ?
F4 P F2 F2 54.3(7) 5_675 . . 5_675 ?
F4 P F2 F2 -135.5(6) . . . 5_675 ?
F3 P F2 F2 -59.6(6) 5_675 . . 5_675 ?
F3 P F2 F2 129.7(6) . . . 5_675 ?
F1 P F2 F2 0(2) . . . 5_675 ?
F1 P F2 F2 180.0(4) 5_675 . . 5_675 ?
F5 P F2 F2 41.9(6) . . . 5_675 ?
F5 P F2 F2 -131.2(6) 5_675 . . 5_675 ?
F6 P F2 F2 -45.1(6) . . . 5_675 ?
F6 P F2 F2 126.8(6) 5_675 . . 5_675 ?
F4 P F2 F6 -72.4(4) 5_675 . . 5_675 ?
F4 P F2 F6 97.7(4) . . . 5_675 ?
F3 P F2 F6 173.6(4) 5_675 . . 5_675 ?
F3 P F2 F6 2.9(4) . . . 5_675 ?
F2 P F2 F6 -126.8(6) 5_675 . . 5_675 ?
F1 P F2 F6 -127.0(17) . . . 5_675 ?
F1 P F2 F6 53.2(4) 5_675 . . 5_675 ?
F5 P F2 F6 -84.9(3) . . . 5_675 ?
F5 P F2 F6 102.0(3) 5_675 . . 5_675 ?
F6 P F2 F6 -171.84(16) . . . 5_675 ?
F4 P F2 F5 -174.4(5) 5_675 . . 5_675 ?
F4 P F2 F5 -4.3(5) . . . 5_675 ?
F3 P F2 F5 71.6(4) 5_675 . . 5_675 ?
F3 P F2 F5 -99.1(4) . . . 5_675 ?
F2 P F2 F5 131.2(6) 5_675 . . 5_675 ?
F1 P F2 F5 131.1(17) . . . 5_675 ?
F1 P F2 F5 -48.8(4) 5_675 . . 5_675 ?
F5 P F2 F5 173.09(17) . . . 5_675 ?
F6 P F2 F5 86.2(3) . . . 5_675 ?
F6 P F2 F5 -102.0(3) 5_675 . . 5_675 ?
F4 P F3 F6 115.9(8) 5_675 . . 5_675 ?
F4 P F3 F6 -99.7(7) . . . 5_675 ?
F3 P F3 F6 -169.3(8) 5_675 . . 5_675 ?
F2 P F3 F6 28.3(8) 5_675 . . 5_675 ?
F2 P F3 F6 -4.9(7) . . . 5_675 ?
F1 P F3 F6 168.1(7) . . . 5_675 ?
F1 P F3 F6 -142.5(8) 5_675 . . 5_675 ?
F5 P F3 F6 85.7(7) . . . 5_675 ?
F5 P F3 F6 -67.7(8) 5_675 . . 5_675 ?
F6 P F3 F6 108(5) . . . 5_675 ?
F4 P F3 F1 -101.6(5) 5_675 . . 5_675 ?
F4 P F3 F1 42.7(4) . . . 5_675 ?
F3 P F3 F1 -26.8(3) 5_675 . . 5_675 ?
F2 P F3 F1 170.7(3) 5_675 . . 5_675 ?
F2 P F3 F1 137.6(3) . . . 5_675 ?
F1 P F3 F1 -49.4(5) . . . 5_675 ?
F5 P F3 F1 -131.8(4) . . . 5_675 ?
F5 P F3 F1 74.8(4) 5_675 . . 5_675 ?
F6 P F3 F1 -109(5) . . . 5_675 ?
F6 P F3 F1 142.5(8) 5_675 . . 5_675 ?
F4 P F4 F5 172.8(9) 5_675 . . 5_675 ?
F3 P F4 F5 -109.7(9) 5_675 . . 5_675 ?
F3 P F4 F5 101.5(8) . . . 5_675 ?
F2 P F4 F5 -23.9(9) 5_675 . . 5_675 ?
F2 P F4 F5 7.2(8) . . . 5_675 ?
F1 P F4 F5 -166.4(8) . . . 5_675 ?
F1 P F4 F5 146.9(10) 5_675 . . 5_675 ?
F5 P F4 F5 -147(5) . . . 5_675 ?
F6 P F4 F5 -81.2(8) . . . 5_675 ?
F6 P F4 F5 69.6(8) 5_675 . . 5_675 ?
F4 P F4 F1 25.9(3) 5_675 . . 5_675 ?
F3 P F4 F1 103.4(5) 5_675 . . 5_675 ?
F3 P F4 F1 -45.5(4) . . . 5_675 ?
F2 P F4 F1 -170.8(3) 5_675 . . 5_675 ?
F2 P F4 F1 -139.8(4) . . . 5_675 ?
F1 P F4 F1 46.7(5) . . . 5_675 ?
F5 P F4 F1 66(5) . . . 5_675 ?
F5 P F4 F1 -146.9(10) 5_675 . . 5_675 ?
F6 P F4 F1 131.8(4) . . . 5_675 ?
F6 P F4 F1 -77.4(4) 5_675 . . 5_675 ?
F4 P F5 F4 -46(6) . . . 5_675 ?
F3 P F5 F4 -82.6(9) 5_675 . . 5_675 ?
F3 P F5 F4 65.8(8) . . . 5_675 ?
F2 P F5 F4 -171.9(9) 5_675 . . 5_675 ?
F2 P F5 F4 159.7(8) . . . 5_675 ?
F1 P F5 F4 -26.5(8) . . . 5_675 ?
F1 P F5 F4 16.3(9) 5_675 . . 5_675 ?
F5 P F5 F4 173.0(8) 5_675 . . 5_675 ?
F6 P F5 F4 -112.0(8) . . . 5_675 ?
F6 P F5 F4 97.7(9) 5_675 . . 5_675 ?
F4 P F5 F2 171.9(9) 5_675 . . 5_675 ?
F4 P F5 F2 125(5) . . . 5_675 ?
F3 P F5 F2 89.3(4) 5_675 . . 5_675 ?
F3 P F5 F2 -122.3(4) . . . 5_675 ?
F2 P F5 F2 -28.4(4) . . . 5_675 ?
F1 P F5 F2 145.4(3) . . . 5_675 ?
F1 P F5 F2 -171.7(3) 5_675 . . 5_675 ?
F5 P F5 F2 -15.1(2) 5_675 . . 5_675 ?
F6 P F5 F2 59.9(3) . . . 5_675 ?
F6 P F5 F2 -90.3(4) 5_675 . . 5_675 ?
F4 P F6 F3 84.1(8) 5_675 . . 5_675 ?
F4 P F6 F3 -60.5(8) . . . 5_675 ?
F3 P F6 F3 91(5) . . . 5_675 ?
F2 P F6 F3 174.5(8) 5_675 . . 5_675 ?
F2 P F6 F3 -155.1(7) . . . 5_675 ?
F1 P F6 F3 31.4(8) . . . 5_675 ?
F1 P F6 F3 -14.2(8) 5_675 . . 5_675 ?
F5 P F6 F3 114.1(8) . . . 5_675 ?
F5 P F6 F3 -92.5(8) 5_675 . . 5_675 ?
F6 P F6 F3 -169.3(8) 5_675 . . 5_675 ?
F4 P F6 F2 -90.4(4) 5_675 . . 5_675 ?
F4 P F6 F2 125.0(3) . . . 5_675 ?
F3 P F6 F2 -174.5(8) 5_675 . . 5_675 ?
F3 P F6 F2 -83(5) . . . 5_675 ?
F2 P F6 F2 30.4(4) . . . 5_675 ?
F1 P F6 F2 -143.1(3) . . . 5_675 ?
F1 P F6 F2 171.3(3) 5_675 . . 5_675 ?
F5 P F6 F2 -60.4(3) . . . 5_675 ?
F5 P F6 F2 93.0(4) 5_675 . . 5_675 ?
F6 P F6 F2 16.19(19) 5_675 . . 5_675 ?
Cl2 C41 Cl1 C41 124.3(14) . . . 5 ?
Cl1 C41 Cl2 C41 -16.8(11) . . . 4 ?
